data_7130207
loop_
_publ_author_name
'Dalcanale, Enrico'
'Rozzi, Andrea'
'Pedrini, Alessandro'
'Pinalli, Roberta'
'Massera, Chiara'
'Elmi, Ivan'
'Zampolli, Stefano'

_publ_section_title
;
 Tuning the conformational flexibility of quinoxaline cavitands for
 complexation at the gas-solid interface
;
_journal_name_full 'Chemical Communications'
_journal_paper_doi 10.1039/D2CC02710K
_journal_year 2022
_chemical_formula_moiety '(C86 H80 N8 O12), 3 (C6 H6)'
_chemical_formula_sum 'C104 H98 N8 O12'
_chemical_formula_weight 1651.90
_space_group_crystal_system triclinic
_space_group_IT_number 2
_space_group_name_Hall '-P 1'
_space_group_name_H-M_alt 'P -1'
_atom_sites_solution_hydrogens geom
_audit_creation_method SHELXL-2018/3
_audit_update_record
;
2022-06-06 deposited with the CCDC.	2022-06-08 downloaded from the CCDC.
;
_cell_angle_alpha 76.945(8)
_cell_angle_beta 71.585(7)
_cell_angle_gamma 85.672(8)
_cell_formula_units_Z 2
_cell_length_a 13.945(3)
_cell_length_b 17.044(4)
_cell_length_c 19.700(5)
_cell_measurement_reflns_used 4381
_cell_measurement_temperature 200(2)
_cell_measurement_theta_max 69.944
_cell_measurement_theta_min 3.192
_cell_volume 4327.6(18)
_computing_cell_refinement 'SAINT V8.38A (2016)'
_computing_data_collection 'Apex III (2016)'
_computing_data_reduction 'SAINT V8.38A (2016)'
_computing_molecular_graphics 'Mercury CSD 3.6'
_computing_publication_material 'SHELXL and WINGX (Farrugia, J. App. Cryst.2012, 45, 849-854'
_computing_structure_refinement 'SHELXL-2018/3 (Sheldrick, 2018)'
_computing_structure_solution 'SHELXT 2018/2 (Sheldrick, 2018)'
_diffrn_ambient_temperature 200(2)
_diffrn_measured_fraction_theta_full 0.999
_diffrn_measured_fraction_theta_max 0.994
_diffrn_measurement_device_type 'Bruker D8 Venture PhotonII'
_diffrn_measurement_method 'phi & omega scan'
_diffrn_radiation_monochromator graphite
_diffrn_radiation_type CuK\a
_diffrn_radiation_wavelength 1.54184
_diffrn_reflns_av_R_equivalents 0.0382
_diffrn_reflns_av_unetI/netI 0.0221
_diffrn_reflns_Laue_measured_fraction_full 0.999
_diffrn_reflns_Laue_measured_fraction_max 0.994
_diffrn_reflns_limit_h_max 16
_diffrn_reflns_limit_h_min -16
_diffrn_reflns_limit_k_max 20
_diffrn_reflns_limit_k_min -20
_diffrn_reflns_limit_l_max 23
_diffrn_reflns_limit_l_min -23
_diffrn_reflns_number 145822
_diffrn_reflns_point_group_measured_fraction_full 0.999
_diffrn_reflns_point_group_measured_fraction_max 0.994
_diffrn_reflns_theta_full 67.684
_diffrn_reflns_theta_max 69.944
_diffrn_reflns_theta_min 3.192
_diffrn_source 'fine-focus sealed tube'
_exptl_absorpt_coefficient_mu 0.668
_exptl_absorpt_correction_T_max 0.7533
_exptl_absorpt_correction_T_min 0.5056
_exptl_absorpt_correction_type multi-scan
_exptl_absorpt_process_details
;
 SADABS 2016/2: Krause, L., Herbst-Irmer, R., Sheldrick G.M. & Stalke D.,
 J. Appl. Cryst. 48 (2015) 3-10
;
_exptl_crystal_colour colourless
_exptl_crystal_density_diffrn 1.268
_exptl_crystal_density_method 'not measured'
_exptl_crystal_description prismatic
_exptl_crystal_F_000 1748
_exptl_crystal_recrystallization_method 'Re-crystallisation from solvent: benzene'
_exptl_crystal_size_max 0.15
_exptl_crystal_size_mid 0.10
_exptl_crystal_size_min 0.08
_refine_diff_density_max 0.953
_refine_diff_density_min -0.627
_refine_diff_density_rms 0.044
_refine_ls_extinction_method none
_refine_ls_goodness_of_fit_ref 1.017
_refine_ls_hydrogen_treatment constr
_refine_ls_matrix_type full
_refine_ls_number_parameters 1168
_refine_ls_number_reflns 16269
_refine_ls_number_restraints 18
_refine_ls_restrained_S_all 1.033
_refine_ls_R_factor_all 0.0655
_refine_ls_R_factor_gt 0.0617
_refine_ls_shift/su_max 0.001
_refine_ls_shift/su_mean 0.000
_refine_ls_structure_factor_coef Fsqd
_refine_ls_weighting_details 'w=1/[\s^2^(Fo^2^)+(0.0908P)^2^+2.3749P] where P=(Fo^2^+2Fc^2^)/3'
_refine_ls_weighting_scheme calc
_refine_ls_wR_factor_gt 0.1711
_refine_ls_wR_factor_ref 0.1750
_reflns_Friedel_coverage 0.000
_reflns_number_gt 14932
_reflns_number_total 16269
_reflns_threshold_expression 'I > 2\s(I)'
_cod_data_source_file d2cc02710k2.cif
_cod_data_source_block benzene@MeQxCleft
_cod_database_code 7130207
_shelx_shelxl_version_number 2018/3
_shelx_space_group_comment
;
The symmetry employed for this shelxl refinement is uniquely defined
by the following loop, which should always be used as a source of
symmetry information in preference to the above space-group names.
They are only intended as comments.
;

loop_
_space_group_symop_operation_xyz
'x, y, z'
'-x, -y, -z'

loop_
_atom_site_label
_atom_site_type_symbol
_atom_site_fract_x
_atom_site_fract_y
_atom_site_fract_z
_atom_site_U_iso_or_equiv
_atom_site_adp_type
_atom_site_occupancy
_atom_site_site_symmetry_order
_atom_site_calc_flag
_atom_site_refinement_flags_posn
_atom_site_refinement_flags_adp
_atom_site_refinement_flags_occupancy
_atom_site_disorder_assembly
_atom_site_disorder_group
C1R C 0.1598(2) 0.97100(17) 0.82641(18) 0.0758(7) Uani 1 1 d . . . . .
H1R H 0.180403 0.933252 0.862746 0.091 Uiso 1 1 calc R U . . .
C2R C 0.0849(2) 1.0261(2) 0.8467(2) 0.0947(10) Uani 1 1 d . . . . .
H2R H 0.053211 1.025767 0.897103 0.114 Uiso 1 1 calc R U . . .
C3R C 0.0558(3) 1.0812(2) 0.7951(3) 0.1101(13) Uani 1 1 d . . . . .
H3R H 0.004934 1.119765 0.809485 0.132 Uiso 1 1 calc R U . . .
C4R C 0.0997(3) 1.0808(2) 0.7228(2) 0.1042(11) Uani 1 1 d . . . . .
H4R H 0.078722 1.118722 0.686769 0.125 Uiso 1 1 calc R U . . .
C5R C 0.1753(2) 1.02493(19) 0.70142(19) 0.0831(8) Uani 1 1 d . . . . .
H5R H 0.205975 1.024731 0.650991 0.100 Uiso 1 1 calc R U . . .
C6R C 0.2050(2) 0.97056(15) 0.75347(16) 0.0680(6) Uani 1 1 d . . . . .
H6R H 0.256685 0.932478 0.739381 0.082 Uiso 1 1 calc R U . . .
C1S C 0.6092(2) 0.70611(18) 0.71843(15) 0.0727(7) Uani 1 1 d . . . . .
H1S H 0.552912 0.677044 0.719740 0.087 Uiso 1 1 calc R U . . .
C2S C 0.7000(2) 0.66706(15) 0.71706(15) 0.0716(7) Uani 1 1 d . . . . .
H2S H 0.706050 0.611014 0.717741 0.086 Uiso 1 1 calc R U . . .
C3S C 0.7814(2) 0.70907(16) 0.71474(14) 0.0667(6) Uani 1 1 d . . . . .
H3S H 0.843865 0.682112 0.713510 0.080 Uiso 1 1 calc R U . . .
C4S C 0.7730(2) 0.78972(17) 0.71418(16) 0.0711(7) Uani 1 1 d . . . . .
H4S H 0.829571 0.818591 0.712630 0.085 Uiso 1 1 calc R U . . .
C5S C 0.6821(2) 0.82924(15) 0.71586(16) 0.0750(7) Uani 1 1 d . . . . .
H5S H 0.676017 0.885187 0.715630 0.090 Uiso 1 1 calc R U . . .
C6S C 0.6004(2) 0.78695(18) 0.71788(14) 0.0721(7) Uani 1 1 d . . . . .
H6S H 0.537940 0.813840 0.718888 0.087 Uiso 1 1 calc R U . . .
C1T C 0.3191(3) 0.17376(19) 0.7703(3) 0.0960(7) Uani 1 1 d . . . . .
H1T H 0.267388 0.136444 0.778145 0.115 Uiso 1 1 calc R U . . .
C2T C 0.3346(3) 0.1952(2) 0.8302(3) 0.1080(13) Uani 1 1 d . . . . .
H2T H 0.294206 0.173033 0.878686 0.130 Uiso 1 1 calc R U . . .
C3T C 0.4102(3) 0.2495(2) 0.8171(2) 0.1110(12) Uani 1 1 d . . . . .
H3T H 0.421926 0.266119 0.856696 0.133 Uiso 1 1 calc R U . . .
C4T C 0.4674(3) 0.2788(3) 0.7475(2) 0.1233(11) Uani 1 1 d . . . . .
H4T H 0.520458 0.315230 0.738815 0.148 Uiso 1 1 calc R U . . .
C5T C 0.4508(3) 0.2574(3) 0.6894(2) 0.1039(11) Uani 1 1 d . . . . .
H5T H 0.491621 0.279225 0.640900 0.125 Uiso 1 1 calc R U . . .
C6T C 0.3764(3) 0.2052(2) 0.7011(3) 0.0998(7) Uani 1 1 d . . . . .
H6T H 0.364190 0.190457 0.660850 0.120 Uiso 1 1 calc R U . . .
O1A O 0.71210(11) 0.52377(8) 0.94154(7) 0.0451(3) Uani 1 1 d . . . . .
O2A O 0.87893(11) 0.47744(9) 0.84473(8) 0.0516(3) Uani 1 1 d . . . . .
O3A O 0.76410(14) 0.81535(12) 0.93642(14) 0.0874(6) Uani 1 1 d . . . . .
N1A N 0.77461(13) 0.65280(10) 0.91704(9) 0.0490(4) Uani 1 1 d . . . . .
N2A N 0.95474(14) 0.60108(13) 0.82240(12) 0.0631(5) Uani 1 1 d . . . . .
C1A C 0.73959(15) 0.43842(10) 0.72506(10) 0.0408(4) Uani 1 1 d . . . . .
H1A H 0.676514 0.417257 0.728943 0.049 Uiso 1 1 calc R U . . .
C2A C 0.76020(15) 0.44064(10) 0.78983(10) 0.0414(4) Uani 1 1 d . . . . .
C3A C 0.85259(15) 0.47424(11) 0.78158(11) 0.0440(4) Uani 1 1 d . . . . .
C4A C 0.92168(15) 0.50266(11) 0.71358(11) 0.0444(4) Uani 1 1 d . . . . .
H4A H 0.983909 0.525376 0.709559 0.053 Uiso 1 1 calc R U . . .
C5A C 0.89800(14) 0.49723(10) 0.65144(10) 0.0420(4) Uani 1 1 d . . . . .
C6A C 0.80696(15) 0.46571(10) 0.65496(10) 0.0410(4) Uani 1 1 d . . . . .
C7A C 0.68385(16) 0.41015(11) 0.86527(10) 0.0436(4) Uani 1 1 d . . . . .
H7A H 0.722243 0.401791 0.901493 0.052 Uiso 1 1 calc R U . . .
C8A C 0.63823(18) 0.32804(11) 0.87262(11) 0.0499(5) Uani 1 1 d . . . . .
H8A1 H 0.578918 0.317337 0.917193 0.060 Uiso 1 1 calc R U . . .
H8A2 H 0.614935 0.329420 0.829815 0.060 Uiso 1 1 calc R U . . .
C9A C 0.7158(2) 0.26039(13) 0.87727(14) 0.0633(6) Uani 1 1 d . . . . .
H9A1 H 0.778286 0.275342 0.835859 0.076 Uiso 1 1 calc R U . . .
H9A2 H 0.732927 0.255788 0.923118 0.076 Uiso 1 1 calc R U . . .
C10A C 0.6810(2) 0.17828(15) 0.87568(18) 0.0782(8) Uani 1 1 d . . . . .
H10A H 0.613392 0.166780 0.912103 0.094 Uiso 1 1 calc R U . . .
H10B H 0.674522 0.180213 0.826724 0.094 Uiso 1 1 calc R U . . .
C11A C 0.7529(2) 0.11001(16) 0.89209(17) 0.0786(8) Uani 1 1 d . . . . .
H11A H 0.746398 0.066161 0.868355 0.094 Uiso 1 1 calc R U . . .
H11B H 0.823220 0.130003 0.870479 0.094 Uiso 1 1 calc R U . . .
C12A C 0.7333(3) 0.07671(19) 0.97217(18) 0.0875(9) Uani 1 1 d . . . . .
H12A H 0.661437 0.060674 0.994193 0.105 Uiso 1 1 calc R U . . .
H12B H 0.744317 0.119913 0.995067 0.105 Uiso 1 1 calc R U . . .
C13A C 0.7996(3) 0.0038(2) 0.9908(2) 0.0981(10) Uani 1 1 d . . . . .
H13A H 0.791625 -0.038638 0.966727 0.147 Uiso 1 1 calc R U . . .
H13B H 0.778841 -0.016735 1.043957 0.147 Uiso 1 1 calc R U . . .
H13C H 0.870593 0.020238 0.973626 0.147 Uiso 1 1 calc R U . . .
C14A C 0.87683(16) 0.55469(13) 0.85590(11) 0.0491(4) Uani 1 1 d . . . . .
C15A C 0.78656(15) 0.58046(12) 0.90484(10) 0.0444(4) Uani 1 1 d . . . . .
C16A C 0.85407(17) 0.70498(13) 0.88026(12) 0.0537(5) Uani 1 1 d . . . . .
C17A C 0.94544(19) 0.67854(16) 0.83403(14) 0.0645(6) Uani 1 1 d . . . . .
C18A C 1.0273(2) 0.7322(2) 0.7978(2) 0.0974(11) Uani 1 1 d . . . . .
H18A H 1.088998 0.714703 0.767438 0.117 Uiso 1 1 calc R U . . .
C19A C 1.0159(3) 0.8103(2) 0.8074(2) 0.1072(13) Uani 1 1 d . . . . .
H19A H 1.070453 0.846758 0.782715 0.129 Uiso 1 1 calc R U . . .
C20A C 0.9272(2) 0.83722(19) 0.85191(19) 0.0864(9) Uani 1 1 d . . . . .
H20A H 0.922217 0.891557 0.857186 0.104 Uiso 1 1 calc R U . . .
C21A C 0.84623(19) 0.78641(15) 0.88862(15) 0.0643(6) Uani 1 1 d . . . . .
C22A C 0.66560(18) 0.79404(13) 0.94400(15) 0.0605(6) Uani 1 1 d . . . . .
H22A H 0.641252 0.748455 0.986213 0.073 Uiso 1 1 calc R U . . .
H22B H 0.662798 0.778505 0.899184 0.073 Uiso 1 1 calc R U . . .
O1B O 0.27737(10) 0.71375(8) 0.86391(7) 0.0447(3) Uani 1 1 d . . . . .
O2B O 0.38720(10) 0.64790(7) 0.95396(7) 0.0438(3) Uani 1 1 d . . . . .
O3B O 0.60680(16) 0.86387(11) 0.95553(13) 0.0859(6) Uani 1 1 d . . . . .
N1B N 0.35330(13) 0.83809(10) 0.83955(10) 0.0493(4) Uani 1 1 d . . . . .
N2B N 0.47038(14) 0.76750(10) 0.93192(10) 0.0500(4) Uani 1 1 d . . . . .
C1B C 0.51343(15) 0.48156(10) 0.86944(9) 0.0410(4) Uani 1 1 d . . . . .
H1B H 0.500216 0.444622 0.843903 0.049 Uiso 1 1 calc R U . . .
C2B C 0.43964(15) 0.53946(10) 0.89035(9) 0.0396(4) Uani 1 1 d . . . . .
C3B C 0.46315(15) 0.59360(10) 0.92682(9) 0.0393(4) Uani 1 1 d . . . . .
C4B C 0.55388(15) 0.59111(10) 0.94199(9) 0.0394(4) Uani 1 1 d . . . . .
H4B H 0.567917 0.628799 0.966491 0.047 Uiso 1 1 calc R U . . .
C5B C 0.62338(15) 0.53239(10) 0.92057(9) 0.0394(4) Uani 1 1 d . . . . .
C6B C 0.60548(15) 0.47567(10) 0.88440(9) 0.0406(4) Uani 1 1 d . . . . .
C7B C 0.33681(15) 0.54395(11) 0.87761(10) 0.0425(4) Uani 1 1 d . . . . .
H7B H 0.288742 0.568573 0.916856 0.051 Uiso 1 1 calc R U . . .
C8B C 0.29481(18) 0.45997(12) 0.88525(11) 0.0551(5) Uani 1 1 d . . . . .
H8B1 H 0.329596 0.440404 0.839936 0.066 Uiso 1 1 calc R U . . .
H8B2 H 0.311553 0.422279 0.926196 0.066 Uiso 1 1 calc R U . . .
C9B C 0.1837(2) 0.45749(19) 0.8986(2) 0.0881(9) Uani 1 1 d D . . . .
H9B1 H 0.170199 0.500412 0.859521 0.106 Uiso 1 1 calc R U . A 1
H9B2 H 0.152870 0.476322 0.944820 0.106 Uiso 1 1 calc R U . A 1
C10B C 0.1566(5) 0.3671(3) 0.9115(3) 0.0757(16) Uani 0.6 1 d D . P B 2
H10X H 0.188787 0.348494 0.865359 0.091 Uiso 0.6 1 calc R U P B 2
H10Y H 0.186546 0.335450 0.948674 0.091 Uiso 0.6 1 calc R U P B 2
C11B C 0.0478(5) 0.3490(4) 0.9359(4) 0.120(2) Uani 0.6 1 d D . P B 2
H11X H 0.016504 0.382725 0.900542 0.144 Uiso 0.6 1 calc R U P B 2
H11Y H 0.015933 0.363626 0.983964 0.144 Uiso 0.6 1 calc R U P B 2
C12B C 0.0260(6) 0.2615(4) 0.9429(6) 0.135(3) Uani 0.6 1 d D . P B 2
H12X H 0.042728 0.249272 0.893653 0.162 Uiso 0.6 1 calc R U P B 2
H12Y H 0.067906 0.226537 0.969850 0.162 Uiso 0.6 1 calc R U P B 2
C13B C -0.0837(6) 0.2459(5) 0.9832(5) 0.1381(12) Uani 0.6 1 d D . P B 2
H13X H -0.124518 0.275440 0.953259 0.207 Uiso 0.6 1 calc R U P B 2
H13Y H -0.101482 0.264061 1.029510 0.207 Uiso 0.6 1 calc R U P B 2
H13Z H -0.096961 0.188129 0.993377 0.207 Uiso 0.6 1 calc R U P B 2
C10G C 0.1198(6) 0.3874(5) 0.9044(7) 0.116(4) Uani 0.4 1 d D . P B 1
H10M H 0.110661 0.391284 0.855877 0.140 Uiso 0.4 1 calc R U P B 1
H10N H 0.158551 0.337347 0.914464 0.140 Uiso 0.4 1 calc R U P B 1
C11G C 0.0175(7) 0.3782(6) 0.9605(6) 0.1301(10) Uani 0.4 1 d D . P B 1
H11M H -0.020816 0.429030 0.952999 0.156 Uiso 0.4 1 calc R U P B 1
H11N H 0.025703 0.369131 1.009755 0.156 Uiso 0.4 1 calc R U P B 1
C12G C -0.0428(6) 0.3103(6) 0.9579(7) 0.161(6) Uani 0.4 1 d D . P B 1
H12M H -0.111812 0.312063 0.992315 0.193 Uiso 0.4 1 calc R U P B 1
H12N H -0.048624 0.318129 0.908012 0.193 Uiso 0.4 1 calc R U P B 1
C13G C 0.0025(11) 0.2291(6) 0.9771(10) 0.195(10) Uani 0.4 1 d D . P B 1
H13G H 0.075783 0.231406 0.953513 0.292 Uiso 0.4 1 calc R U P B 1
H13H H -0.026701 0.189703 0.959990 0.292 Uiso 0.4 1 calc R U P B 1
H13I H -0.012063 0.213092 1.030326 0.292 Uiso 0.4 1 calc R U P B 1
C14B C 0.40448(15) 0.72743(11) 0.91945(10) 0.0431(4) Uani 1 1 d . . . . .
C15B C 0.34570(14) 0.76270(11) 0.87249(10) 0.0424(4) Uani 1 1 d . . . . .
C16B C 0.42205(16) 0.88330(12) 0.85130(13) 0.0527(5) Uani 1 1 d . . . . .
C17B C 0.48159(17) 0.84746(12) 0.89670(13) 0.0528(5) Uani 1 1 d . . . . .
C18B C 0.5518(2) 0.89564(14) 0.90814(17) 0.0682(7) Uani 1 1 d . . . . .
C19B C 0.5587(2) 0.97620(16) 0.8762(2) 0.0887(10) Uani 1 1 d . . . . .
H19B H 0.604527 1.008854 0.884334 0.106 Uiso 1 1 calc R U . . .
C20B C 0.4988(2) 1.01102(15) 0.8317(2) 0.0871(9) Uani 1 1 d . . . . .
H20B H 0.505058 1.066953 0.810214 0.105 Uiso 1 1 calc R U . . .
C21B C 0.4319(2) 0.96663(13) 0.81843(17) 0.0697(7) Uani 1 1 d . . . . .
H21B H 0.392527 0.991100 0.787711 0.084 Uiso 1 1 calc R U . . .
O1C O 0.53894(10) 0.73229(8) 0.50731(7) 0.0456(3) Uani 1 1 d . . . . .
O2C O 0.36016(10) 0.76027(8) 0.60214(7) 0.0472(3) Uani 1 1 d . . . . .
O3C O 0.77012(11) 0.95759(8) 0.48348(9) 0.0605(4) Uani 1 1 d . . . . .
N1C N 0.60974(12) 0.84689(9) 0.51714(9) 0.0442(4) Uani 1 1 d . . . . .
N2C N 0.41615(12) 0.88312(10) 0.60735(9) 0.0476(4) Uani 1 1 d . . . . .
C1C C 0.38039(14) 0.57599(11) 0.73789(10) 0.0400(4) Uani 1 1 d . . . . .
H1C H 0.401694 0.521498 0.739629 0.048 Uiso 1 1 calc R U . . .
C2C C 0.38868(13) 0.62592(11) 0.66900(10) 0.0399(4) Uani 1 1 d . . . . .
C3C C 0.35610(13) 0.70550(11) 0.66891(10) 0.0412(4) Uani 1 1 d . . . . .
C4C C 0.31853(13) 0.73425(11) 0.73315(10) 0.0422(4) Uani 1 1 d . . . . .
H4C H 0.296377 0.788547 0.731523 0.051 Uiso 1 1 calc R U . . .
C5C C 0.31386(13) 0.68262(11) 0.79956(10) 0.0402(4) Uani 1 1 d . . . . .
C6C C 0.34260(13) 0.60164(11) 0.80425(10) 0.0390(4) Uani 1 1 d . . . . .
C7C C 0.43136(15) 0.59268(12) 0.59892(10) 0.0448(4) Uani 1 1 d . . . . .
H7C H 0.407651 0.629327 0.560000 0.054 Uiso 1 1 calc R U . . .
C8C C 0.39031(18) 0.50819(14) 0.60870(11) 0.0573(6) Uani 1 1 d . . . . .
H8C1 H 0.419789 0.490421 0.561852 0.069 Uiso 1 1 calc R U . C 1
H8C2 H 0.415391 0.470834 0.645821 0.069 Uiso 1 1 calc R U . C 1
C9C C 0.2782(2) 0.49914(16) 0.63106(14) 0.0803(9) Uani 0.6 1 d D . P D 2
H9C1 H 0.253278 0.521027 0.588682 0.096 Uiso 0.6 1 calc R U P D 2
H9C2 H 0.245047 0.529093 0.670007 0.096 Uiso 0.6 1 calc R U P D 2
C10C C 0.2533(2) 0.40848(15) 0.65960(17) 0.0388(6) Uani 0.6 1 d D . P D 2
H10P H 0.290080 0.378417 0.621476 0.047 Uiso 0.6 1 calc R U P D 2
H10Q H 0.275483 0.387564 0.703405 0.047 Uiso 0.6 1 calc R U P D 2
C11C C 0.1391(3) 0.3959(2) 0.6793(2) 0.0450(8) Uani 0.6 1 d . . P D 2
H11P H 0.102219 0.425093 0.718039 0.054 Uiso 0.6 1 calc R U P D 2
H11Q H 0.116607 0.417275 0.635716 0.054 Uiso 0.6 1 calc R U P D 2
C12C C 0.1168(2) 0.30668(14) 0.7060(2) 0.0944(11) Uani 0.6 1 d D . P D 2
H12P H 0.156009 0.276384 0.668731 0.113 Uiso 0.6 1 calc R U P D 2
H12Q H 0.133820 0.285426 0.751947 0.113 Uiso 0.6 1 calc R U P D 2
C9F C 0.2782(2) 0.49914(16) 0.63106(14) 0.0803(9) Uani 0.4 1 d D . P D 1
H9F1 H 0.256276 0.509836 0.681084 0.096 Uiso 0.4 1 calc R U P D 1
H9F2 H 0.257710 0.547695 0.600338 0.096 Uiso 0.4 1 calc R U P D 1
C10F C 0.2040(4) 0.4382(3) 0.6364(3) 0.0681(17) Uani 0.4 1 d D . P D 1
H10E H 0.238860 0.402813 0.602474 0.082 Uiso 0.4 1 calc R U P D 1
H10F H 0.150254 0.467234 0.617532 0.082 Uiso 0.4 1 calc R U P D 1
C11F C 0.1534(4) 0.3854(3) 0.7085(3) 0.099(3) Uani 0.4 1 d D . P D 1
H11E H 0.201453 0.374853 0.737411 0.119 Uiso 0.4 1 calc R U P D 1
H11F H 0.095110 0.415090 0.735083 0.119 Uiso 0.4 1 calc R U P D 1
C12F C 0.1168(2) 0.30668(14) 0.7060(2) 0.0944(11) Uani 0.4 1 d D . P D 1
H12E H 0.153126 0.294691 0.657459 0.113 Uiso 0.4 1 calc R U P D 1
H12F H 0.135885 0.264452 0.743172 0.113 Uiso 0.4 1 calc R U P D 1
C13C C 0.0069(3) 0.3002(2) 0.7187(3) 0.1201(11) Uani 1 1 d D . . . .
H13P H -0.030751 0.321655 0.761796 0.180 Uiso 1 1 calc R U . D 1
H13Q H -0.010886 0.243534 0.726863 0.180 Uiso 1 1 calc R U . D 1
H13L H -0.010472 0.331110 0.675732 0.180 Uiso 1 1 calc R U . D 1
C14C C 0.43535(14) 0.81717(11) 0.58262(10) 0.0433(4) Uani 1 1 d . . . . .
C15C C 0.53246(14) 0.79994(11) 0.53558(10) 0.0420(4) Uani 1 1 d . . . . .
C16C C 0.59364(14) 0.91593(11) 0.54448(10) 0.0438(4) Uani 1 1 d . . . . .
C17C C 0.49593(15) 0.93576(11) 0.58767(11) 0.0462(4) Uani 1 1 d . . . . .
C18C C 0.47986(17) 1.00922(13) 0.61128(12) 0.0543(5) Uani 1 1 d . . . . .
H18C H 0.414474 1.022763 0.639716 0.065 Uiso 1 1 calc R U . . .
C19C C 0.55900(18) 1.06098(13) 0.59302(13) 0.0571(5) Uani 1 1 d . . . . .
H19C H 0.547854 1.110573 0.608734 0.069 Uiso 1 1 calc R U . . .
C20C C 0.65651(17) 1.04174(12) 0.55133(12) 0.0528(5) Uani 1 1 d . . . . .
H20C H 0.710391 1.078400 0.539284 0.063 Uiso 1 1 calc R U . . .
C21C C 0.67449(15) 0.97063(11) 0.52795(11) 0.0476(4) Uani 1 1 d . . . . .
C22C C 0.81798(15) 0.88174(12) 0.49676(14) 0.0547(5) Uani 1 1 d . . . . .
H22C H 0.783407 0.849666 0.546112 0.066 Uiso 1 1 calc R U . . .
H22D H 0.819372 0.850662 0.459639 0.066 Uiso 1 1 calc R U . . .
O1D O 0.97124(10) 0.52395(8) 0.58240(7) 0.0480(3) Uani 1 1 d . . . . .
O2D O 0.86440(10) 0.60932(8) 0.49849(7) 0.0466(3) Uani 1 1 d . . . . .
O3D O 0.91596(13) 0.90295(9) 0.49124(13) 0.0832(6) Uani 1 1 d . . . . .
N1D N 1.04252(13) 0.63993(10) 0.58722(10) 0.0527(4) Uani 1 1 d . . . . .
N2D N 0.91301(12) 0.73057(9) 0.51286(10) 0.0480(4) Uani 1 1 d . . . . .
C1D C 0.60834(15) 0.52995(11) 0.59019(9) 0.0421(4) Uani 1 1 d . . . . .
H1D H 0.576272 0.480804 0.618721 0.050 Uiso 1 1 calc R U . . .
C2D C 0.71397(15) 0.53281(11) 0.56725(9) 0.0412(4) Uani 1 1 d . . . . .
C3D C 0.75839(14) 0.60664(11) 0.52631(10) 0.0409(4) Uani 1 1 d . . . . .
C4D C 0.70219(14) 0.67366(11) 0.50708(9) 0.0410(4) Uani 1 1 d . . . . .
H4D H 0.734350 0.722755 0.478515 0.049 Uiso 1 1 calc R U . . .
C5D C 0.59800(15) 0.66719(11) 0.53059(9) 0.0404(4) Uani 1 1 d . . . . .
C6D C 0.54722(14) 0.59619(11) 0.57310(9) 0.0406(4) Uani 1 1 d . . . . .
C7D C 0.78060(16) 0.46041(11) 0.58606(10) 0.0441(4) Uani 1 1 d . . . . .
H7D H 0.845426 0.465929 0.544839 0.053 Uiso 1 1 calc R U . . .
C8D C 0.73624(19) 0.37750(11) 0.59349(11) 0.0530(5) Uani 1 1 d . . . . .
H8D1 H 0.669527 0.371477 0.631728 0.064 Uiso 1 1 calc R U . . .
H8D2 H 0.725778 0.374963 0.546613 0.064 Uiso 1 1 calc R U . . .
C9D C 0.8053(2) 0.30751(12) 0.61358(14) 0.0624(6) Uani 1 1 d . . . . .
H9D1 H 0.870245 0.312493 0.573468 0.075 Uiso 1 1 calc R U . . .
H9D2 H 0.820046 0.313576 0.658110 0.075 Uiso 1 1 calc R U . . .
C10D C 0.7650(3) 0.22382(14) 0.62728(17) 0.0778(8) Uani 1 1 d . . . . .
H10C H 0.758772 0.214491 0.581052 0.093 Uiso 1 1 calc R U . E 1
H10D H 0.696570 0.220099 0.663323 0.093 Uiso 1 1 calc R U . E 1
C11D C 0.8319(2) 0.15775(14) 0.65587(17) 0.0782(8) Uani 0.6 1 d . . P F 2
H11C H 0.901794 0.166202 0.622297 0.094 Uiso 0.6 1 calc R U P F 2
H11D H 0.832460 0.165077 0.704176 0.094 Uiso 0.6 1 calc R U P F 2
C12D C 0.8039(7) 0.0725(4) 0.6643(5) 0.097(2) Uani 0.6 1 d . . P F 2
H12C H 0.817687 0.061103 0.614996 0.117 Uiso 0.6 1 calc R U P F 2
H12D H 0.730336 0.066251 0.689346 0.117 Uiso 0.6 1 calc R U P F 2
C13D C 0.8583(4) 0.01133(18) 0.7062(3) 0.1285(16) Uani 0.6 1 d . . P F 2
H13D H 0.929816 0.010044 0.677623 0.193 Uiso 0.6 1 calc R U P F 2
H13E H 0.828483 -0.041847 0.715729 0.193 Uiso 0.6 1 calc R U P F 2
H13F H 0.852225 0.025685 0.752875 0.193 Uiso 0.6 1 calc R U P F 2
C11H C 0.8319(2) 0.15775(14) 0.65587(17) 0.0782(8) Uani 0.4 1 d D . P F 1
H11G H 0.891255 0.150093 0.614180 0.094 Uiso 0.4 1 calc R U P F 1
H11H H 0.857095 0.176883 0.690937 0.094 Uiso 0.4 1 calc R U P F 1
C12H C 0.7823(5) 0.0768(3) 0.6932(6) 0.091(3) Uani 0.4 1 d D . P F 1
H12G H 0.745716 0.061617 0.662450 0.109 Uiso 0.4 1 calc R U P F 1
H12H H 0.732256 0.081159 0.740691 0.109 Uiso 0.4 1 calc R U P F 1
C13H C 0.8583(4) 0.01133(18) 0.7062(3) 0.1285(16) Uani 0.4 1 d D . P F 1
H13J H 0.904302 0.003352 0.659091 0.193 Uiso 0.4 1 calc R U P F 1
H13K H 0.822533 -0.039004 0.733522 0.193 Uiso 0.4 1 calc R U P F 1
H13M H 0.897112 0.027319 0.734556 0.193 Uiso 0.4 1 calc R U P F 1
C14D C 0.91689(14) 0.65253(11) 0.52600(10) 0.0437(4) Uani 1 1 d . . . . .
C15D C 0.98022(14) 0.60688(11) 0.56581(11) 0.0460(4) Uani 1 1 d . . . . .
C16D C 1.04258(15) 0.72311(12) 0.57338(12) 0.0514(5) Uani 1 1 d . . . . .
C17D C 0.97468(14) 0.76827(12) 0.53845(12) 0.0487(5) Uani 1 1 d . . . . .
C18D C 0.97385(16) 0.85361(13) 0.52853(14) 0.0579(5) Uani 1 1 d . . . . .
C19D C 1.03949(18) 0.88995(14) 0.55144(16) 0.0668(6) Uani 1 1 d . . . . .
H19D H 1.038669 0.946928 0.544904 0.080 Uiso 1 1 calc R U . . .
C20D C 1.10747(19) 0.84451(16) 0.58420(15) 0.0679(6) Uani 1 1 d . . . . .
H20D H 1.152418 0.871104 0.599042 0.081 Uiso 1 1 calc R U . . .
C21D C 1.10984(18) 0.76237(15) 0.59504(15) 0.0649(6) Uani 1 1 d . . . . .
H21D H 1.156435 0.732016 0.616991 0.078 Uiso 1 1 calc R U . . .

loop_
_atom_site_aniso_label
_atom_site_aniso_U_11
_atom_site_aniso_U_22
_atom_site_aniso_U_33
_atom_site_aniso_U_23
_atom_site_aniso_U_13
_atom_site_aniso_U_12
C1R 0.0643(15) 0.0678(16) 0.093(2) -0.0122(14) -0.0244(14) -0.0027(12)
C2R 0.0634(17) 0.106(3) 0.104(2) -0.028(2) -0.0088(16) 0.0036(16)
C3R 0.0650(19) 0.108(3) 0.143(4) -0.028(3) -0.019(2) 0.0298(18)
C4R 0.084(2) 0.100(3) 0.125(3) -0.007(2) -0.045(2) 0.0247(19)
C5R 0.0808(18) 0.0827(19) 0.090(2) -0.0181(16) -0.0330(16) 0.0037(15)
C6R 0.0685(15) 0.0509(13) 0.0893(18) -0.0203(12) -0.0275(14) 0.0020(11)
C1S 0.0709(16) 0.0835(18) 0.0667(15) -0.0121(13) -0.0232(12) -0.0221(14)
C2S 0.099(2) 0.0466(12) 0.0689(15) -0.0125(11) -0.0252(14) -0.0016(12)
C3S 0.0639(14) 0.0685(15) 0.0671(15) -0.0150(12) -0.0227(12) 0.0151(12)
C4S 0.0695(15) 0.0699(16) 0.0770(16) -0.0135(13) -0.0243(13) -0.0171(12)
C5S 0.103(2) 0.0437(12) 0.0776(17) -0.0126(11) -0.0291(15) 0.0074(13)
C6S 0.0632(15) 0.0891(19) 0.0607(14) -0.0118(13) -0.0218(12) 0.0189(13)
C1T 0.078(2) 0.0589(16) 0.155 -0.0221(19) -0.042(2) 0.0013(14)
C2T 0.085(2) 0.077(2) 0.128(3) 0.000(2) 0.000(2) 0.0023(17)
C3T 0.119(3) 0.115(3) 0.095(2) -0.030(2) -0.013(2) -0.041(2)
C4T 0.116(3) 0.159 0.094(2) -0.030(2) -0.012(2) -0.073(2)
C5T 0.084(2) 0.133(3) 0.099(2) -0.035(2) -0.0235(19) -0.012(2)
C6T 0.088(2) 0.088(2) 0.157 -0.063(2) -0.0681(19) 0.0381(17)
O1A 0.0594(8) 0.0401(7) 0.0373(6) -0.0027(5) -0.0200(6) -0.0036(6)
O2A 0.0601(8) 0.0514(8) 0.0519(8) -0.0136(6) -0.0302(7) 0.0112(6)
O3A 0.0667(11) 0.0747(12) 0.1423(19) -0.0583(13) -0.0362(12) -0.0065(9)
N1A 0.0558(10) 0.0460(9) 0.0508(9) -0.0108(7) -0.0225(8) -0.0062(7)
N2A 0.0520(10) 0.0776(13) 0.0685(12) -0.0274(10) -0.0209(9) -0.0062(9)
C1A 0.0544(10) 0.0279(8) 0.0399(9) -0.0071(7) -0.0150(8) 0.0031(7)
C2A 0.0580(11) 0.0273(8) 0.0394(9) -0.0059(7) -0.0181(8) 0.0061(7)
C3A 0.0556(11) 0.0342(9) 0.0471(10) -0.0107(7) -0.0242(9) 0.0123(8)
C4A 0.0482(10) 0.0332(9) 0.0532(11) -0.0109(8) -0.0192(8) 0.0115(7)
C5A 0.0478(10) 0.0290(8) 0.0444(10) -0.0077(7) -0.0101(8) 0.0106(7)
C6A 0.0563(11) 0.0261(8) 0.0393(9) -0.0079(7) -0.0145(8) 0.0083(7)
C7A 0.0651(12) 0.0328(9) 0.0347(9) -0.0039(7) -0.0206(8) 0.0006(8)
C8A 0.0761(14) 0.0338(9) 0.0391(9) -0.0045(7) -0.0185(9) -0.0033(9)
C9A 0.0809(16) 0.0386(11) 0.0647(14) -0.0091(10) -0.0163(12) 0.0011(10)
C10A 0.097(2) 0.0449(13) 0.094(2) -0.0203(13) -0.0268(16) 0.0003(12)
C11A 0.0871(19) 0.0525(14) 0.0899(19) -0.0234(13) -0.0126(15) -0.0016(12)
C12A 0.104(2) 0.0747(18) 0.085(2) -0.0265(15) -0.0268(17) 0.0125(16)
C13A 0.112(3) 0.076(2) 0.104(2) -0.0207(18) -0.031(2) 0.0090(18)
C14A 0.0531(11) 0.0525(11) 0.0509(11) -0.0136(9) -0.0277(9) 0.0023(9)
C15A 0.0547(11) 0.0445(10) 0.0387(9) -0.0054(7) -0.0228(8) -0.0033(8)
C16A 0.0559(12) 0.0561(12) 0.0574(12) -0.0120(10) -0.0264(10) -0.0111(9)
C17A 0.0593(13) 0.0751(16) 0.0679(14) -0.0264(12) -0.0207(11) -0.0157(11)
C18A 0.0723(18) 0.118(3) 0.106(2) -0.053(2) -0.0029(16) -0.0421(18)
C19A 0.095(2) 0.112(3) 0.112(3) -0.045(2) -0.001(2) -0.061(2)
C20A 0.088(2) 0.0730(18) 0.106(2) -0.0260(16) -0.0290(18) -0.0333(15)
C21A 0.0659(14) 0.0575(13) 0.0809(16) -0.0212(12) -0.0308(12) -0.0134(11)
C22A 0.0646(13) 0.0448(11) 0.0860(16) -0.0208(11) -0.0374(12) -0.0023(9)
O1B 0.0437(7) 0.0461(7) 0.0438(7) -0.0122(6) -0.0101(5) -0.0034(5)
O2B 0.0566(8) 0.0359(6) 0.0377(6) -0.0081(5) -0.0120(6) -0.0022(5)
O3B 0.0941(13) 0.0658(11) 0.1375(18) -0.0574(12) -0.0711(13) 0.0212(10)
N1B 0.0546(9) 0.0390(8) 0.0545(10) -0.0105(7) -0.0171(8) 0.0021(7)
N2B 0.0612(10) 0.0382(8) 0.0590(10) -0.0182(7) -0.0252(8) 0.0025(7)
C1B 0.0629(11) 0.0327(8) 0.0281(8) -0.0049(6) -0.0150(8) -0.0061(8)
C2B 0.0567(10) 0.0338(8) 0.0266(8) -0.0007(6) -0.0125(7) -0.0091(7)
C3B 0.0565(10) 0.0307(8) 0.0279(8) -0.0027(6) -0.0105(7) -0.0044(7)
C4B 0.0582(11) 0.0312(8) 0.0294(8) -0.0033(6) -0.0147(7) -0.0078(7)
C5B 0.0551(10) 0.0339(8) 0.0284(8) 0.0002(6) -0.0150(7) -0.0071(7)
C6B 0.0614(11) 0.0312(8) 0.0270(8) -0.0010(6) -0.0131(7) -0.0042(7)
C7B 0.0540(11) 0.0393(9) 0.0332(9) -0.0054(7) -0.0111(8) -0.0113(8)
C8B 0.0779(14) 0.0445(11) 0.0417(10) -0.0035(8) -0.0161(10) -0.0213(10)
C9B 0.0813(19) 0.0808(19) 0.103(2) -0.0104(16) -0.0274(17) -0.0387(16)
C10B 0.093(4) 0.062(3) 0.089(3) 0.010(2) -0.066(3) -0.026(3)
C11B 0.145 0.110(5) 0.102(5) -0.025(4) -0.016(4) -0.070(4)
C12B 0.132(7) 0.105(6) 0.142 -0.002(5) -0.010(6) -0.057(5)
C13B 0.132 0.133 0.135 -0.015(5) -0.020(5) -0.047(4)
C10G 0.073(6) 0.124(10) 0.158 -0.019(8) -0.039(6) -0.048(6)
C11G 0.160 0.117 0.128 0.025(7) -0.080(5) -0.084(5)
C12G 0.165(13) 0.142(11) 0.152 0.011(10) -0.021(10) -0.101(11)
C13G 0.132(12) 0.30(3) 0.151 0.045(14) -0.081(9) -0.103(15)
C14B 0.0523(10) 0.0361(9) 0.0412(9) -0.0119(7) -0.0121(8) -0.0001(8)
C15B 0.0453(10) 0.0394(9) 0.0416(9) -0.0121(7) -0.0099(8) 0.0005(7)
C16B 0.0552(12) 0.0382(10) 0.0651(13) -0.0145(9) -0.0173(10) 0.0026(8)
C17B 0.0581(12) 0.0369(10) 0.0692(13) -0.0194(9) -0.0228(10) 0.0028(8)
C18B 0.0682(14) 0.0459(12) 0.106(2) -0.0326(13) -0.0381(14) 0.0051(10)
C19B 0.0777(18) 0.0463(13) 0.158(3) -0.0347(16) -0.050(2) -0.0029(12)
C20B 0.0842(19) 0.0359(12) 0.143(3) -0.0138(14) -0.0398(19) -0.0030(12)
C21B 0.0747(16) 0.0381(11) 0.0947(19) -0.0076(11) -0.0286(14) 0.0010(10)
O1C 0.0526(7) 0.0449(7) 0.0406(7) -0.0021(5) -0.0214(6) 0.0013(6)
O2C 0.0435(7) 0.0536(8) 0.0447(7) 0.0033(6) -0.0226(6) -0.0028(6)
O3C 0.0489(8) 0.0364(7) 0.0767(10) 0.0070(7) -0.0061(7) 0.0019(6)
N1C 0.0464(8) 0.0374(8) 0.0432(8) 0.0026(6) -0.0148(7) 0.0030(6)
N2C 0.0449(9) 0.0457(9) 0.0466(9) 0.0024(7) -0.0161(7) 0.0060(7)
C1C 0.0477(10) 0.0383(9) 0.0376(9) -0.0060(7) -0.0176(7) -0.0095(7)
C2C 0.0411(9) 0.0453(10) 0.0383(9) -0.0056(7) -0.0194(7) -0.0088(7)
C3C 0.0363(9) 0.0484(10) 0.0395(9) 0.0004(7) -0.0181(7) -0.0053(7)
C4C 0.0355(9) 0.0428(9) 0.0483(10) -0.0051(8) -0.0162(8) -0.0007(7)
C5C 0.0359(9) 0.0458(10) 0.0397(9) -0.0093(7) -0.0115(7) -0.0052(7)
C6C 0.0414(9) 0.0396(9) 0.0377(9) -0.0051(7) -0.0147(7) -0.0100(7)
C7C 0.0543(11) 0.0516(11) 0.0335(9) -0.0046(8) -0.0212(8) -0.0105(8)
C8C 0.0762(14) 0.0639(13) 0.0383(10) -0.0140(9) -0.0187(10) -0.0258(11)
C9C 0.0757(16) 0.117(2) 0.0539(13) -0.0357(14) -0.0058(12) -0.0469(16)
C10C 0.0375(15) 0.0400(15) 0.0487(17) -0.0169(13) -0.0233(13) 0.0068(12)
C11C 0.052(2) 0.0363(19) 0.043(2) 0.0028(15) -0.0179(15) 0.0005(14)
C12C 0.093(2) 0.0445(14) 0.111(2) -0.0055(14) 0.0071(18) 0.0097(13)
C9F 0.0757(16) 0.117(2) 0.0539(13) -0.0357(14) -0.0058(12) -0.0469(16)
C10F 0.056(3) 0.095(5) 0.070(4) -0.044(4) -0.022(3) -0.003(3)
C11F 0.104 0.076(5) 0.061(5) 0.029(4) 0.014(4) 0.045(4)
C12F 0.093(2) 0.0445(14) 0.111(2) -0.0055(14) 0.0071(18) 0.0097(13)
C13C 0.133(3) 0.083(2) 0.162 -0.034(2) -0.076(3) 0.044(2)
C14C 0.0421(9) 0.0459(10) 0.0399(9) 0.0042(8) -0.0197(8) 0.0026(8)
C15C 0.0479(10) 0.0402(9) 0.0366(9) 0.0027(7) -0.0196(8) 0.0041(8)
C16C 0.0476(10) 0.0349(9) 0.0431(10) 0.0033(7) -0.0155(8) 0.0061(7)
C17C 0.0488(10) 0.0409(10) 0.0431(10) 0.0038(8) -0.0164(8) 0.0056(8)
C18C 0.0558(12) 0.0464(11) 0.0531(11) -0.0053(9) -0.0123(9) 0.0106(9)
C19C 0.0698(14) 0.0414(10) 0.0573(12) -0.0070(9) -0.0199(11) 0.0077(10)
C20C 0.0597(12) 0.0380(10) 0.0576(12) 0.0013(8) -0.0217(10) 0.0003(8)
C21C 0.0492(10) 0.0362(9) 0.0497(11) 0.0047(8) -0.0153(8) 0.0040(8)
C22C 0.0448(10) 0.0357(10) 0.0740(14) -0.0015(9) -0.0121(10) 0.0005(8)
O1D 0.0500(7) 0.0373(7) 0.0479(7) -0.0076(5) -0.0060(6) 0.0097(5)
O2D 0.0481(7) 0.0397(7) 0.0480(7) -0.0103(6) -0.0091(6) 0.0034(5)
O3D 0.0553(9) 0.0398(8) 0.1462(18) 0.0097(9) -0.0382(11) -0.0077(7)
N1D 0.0431(9) 0.0480(9) 0.0611(11) -0.0035(8) -0.0139(8) 0.0020(7)
N2D 0.0410(8) 0.0370(8) 0.0592(10) -0.0041(7) -0.0103(7) 0.0006(6)
C1D 0.0617(11) 0.0356(9) 0.0305(8) -0.0056(7) -0.0160(8) -0.0068(8)
C2D 0.0589(11) 0.0353(9) 0.0312(8) -0.0086(7) -0.0151(8) -0.0002(8)
C3D 0.0502(10) 0.0373(9) 0.0351(9) -0.0091(7) -0.0119(7) 0.0000(7)
C4D 0.0514(10) 0.0357(9) 0.0339(8) -0.0041(7) -0.0121(7) -0.0027(7)
C5D 0.0538(10) 0.0384(9) 0.0319(8) -0.0054(7) -0.0191(8) 0.0010(8)
C6D 0.0526(10) 0.0438(9) 0.0297(8) -0.0079(7) -0.0169(7) -0.0066(8)
C7D 0.0619(11) 0.0327(9) 0.0349(9) -0.0084(7) -0.0108(8) 0.0021(8)
C8D 0.0818(15) 0.0357(9) 0.0424(10) -0.0113(8) -0.0175(10) -0.0029(9)
C9D 0.0803(16) 0.0355(10) 0.0611(13) -0.0139(9) -0.0060(11) 0.0037(10)
C10D 0.122(2) 0.0396(12) 0.0799(17) -0.0059(11) -0.0459(17) -0.0074(13)
C11D 0.107(2) 0.0397(12) 0.0796(17) -0.0144(11) -0.0172(15) 0.0046(12)
C12D 0.158 0.046(3) 0.119(7) -0.002(3) -0.094(4) -0.014(3)
C13D 0.198(5) 0.0430(15) 0.168(4) -0.0134(19) -0.097(4) 0.006(2)
C11H 0.107(2) 0.0397(12) 0.0796(17) -0.0144(11) -0.0172(15) 0.0046(12)
C12H 0.153 0.062(6) 0.083(7) 0.002(4) -0.080(4) -0.019(5)
C13H 0.198(5) 0.0430(15) 0.168(4) -0.0134(19) -0.097(4) 0.006(2)
C14D 0.0402(9) 0.0385(9) 0.0457(10) -0.0069(8) -0.0059(8) 0.0018(7)
C15D 0.0413(10) 0.0390(9) 0.0473(10) -0.0062(8) -0.0028(8) 0.0056(7)
C16D 0.0421(10) 0.0470(11) 0.0575(12) -0.0042(9) -0.0091(9) -0.0028(8)
C17D 0.0375(9) 0.0421(10) 0.0585(12) -0.0056(9) -0.0061(8) -0.0038(8)
C18D 0.0437(11) 0.0413(11) 0.0801(15) -0.0048(10) -0.0123(10) -0.0027(8)
C19D 0.0548(13) 0.0479(12) 0.0905(18) -0.0119(12) -0.0114(12) -0.0126(10)
C20D 0.0602(14) 0.0642(14) 0.0777(16) -0.0077(12) -0.0203(12) -0.0186(11)
C21D 0.0551(13) 0.0638(14) 0.0746(15) -0.0028(12) -0.0241(11) -0.0106(11)

loop_
_atom_type_symbol
_atom_type_description
_atom_type_scat_dispersion_real
_atom_type_scat_dispersion_imag
_atom_type_scat_source
C C 0.0181 0.0091 'International Tables Vol C Tables 4.2.6.8 and 6.1.1.4'
H H 0.0000 0.0000 'International Tables Vol C Tables 4.2.6.8 and 6.1.1.4'
O O 0.0492 0.0322 'International Tables Vol C Tables 4.2.6.8 and 6.1.1.4'
N N 0.0311 0.0180 'International Tables Vol C Tables 4.2.6.8 and 6.1.1.4'

loop_
_geom_angle_atom_site_label_1
_geom_angle_atom_site_label_2
_geom_angle_atom_site_label_3
_geom_angle
_geom_angle_site_symmetry_1
_geom_angle_site_symmetry_3
_geom_angle_publ_flag
C2R C1R C6R 120.0(3) . . ?
C2R C1R H1R 120.0 . . ?
C6R C1R H1R 120.0 . . ?
C3R C2R C1R 120.6(4) . . ?
C3R C2R H2R 119.7 . . ?
C1R C2R H2R 119.7 . . ?
C2R C3R C4R 119.8(3) . . ?
C2R C3R H3R 120.1 . . ?
C4R C3R H3R 120.1 . . ?
C3R C4R C5R 120.3(3) . . ?
C3R C4R H4R 119.9 . . ?
C5R C4R H4R 119.9 . . ?
C6R C5R C4R 119.5(3) . . ?
C6R C5R H5R 120.2 . . ?
C4R C5R H5R 120.2 . . ?
C5R C6R C1R 119.9(3) . . ?
C5R C6R H6R 120.1 . . ?
C1R C6R H6R 120.1 . . ?
C6S C1S C2S 119.9(2) . . ?
C6S C1S H1S 120.0 . . ?
C2S C1S H1S 120.0 . . ?
C3S C2S C1S 120.0(2) . . ?
C3S C2S H2S 120.0 . . ?
C1S C2S H2S 120.0 . . ?
C4S C3S C2S 120.3(2) . . ?
C4S C3S H3S 119.9 . . ?
C2S C3S H3S 119.9 . . ?
C3S C4S C5S 120.0(2) . . ?
C3S C4S H4S 120.0 . . ?
C5S C4S H4S 120.0 . . ?
C6S C5S C4S 119.6(2) . . ?
C6S C5S H5S 120.2 . . ?
C4S C5S H5S 120.2 . . ?
C1S C6S C5S 120.1(2) . . ?
C1S C6S H6S 119.9 . . ?
C5S C6S H6S 119.9 . . ?
C6T C1T C2T 121.1(3) . . ?
C6T C1T H1T 119.4 . . ?
C2T C1T H1T 119.4 . . ?
C3T C2T C1T 118.2(4) . . ?
C3T C2T H2T 120.9 . . ?
C1T C2T H2T 120.9 . . ?
C4T C3T C2T 119.4(4) . . ?
C4T C3T H3T 120.3 . . ?
C2T C3T H3T 120.3 . . ?
C3T C4T C5T 121.6(4) . . ?
C3T C4T H4T 119.2 . . ?
C5T C4T H4T 119.2 . . ?
C6T C5T C4T 119.7(4) . . ?
C6T C5T H5T 120.1 . . ?
C4T C5T H5T 120.1 . . ?
C5T C6T C1T 119.9(4) . . ?
C5T C6T H6T 120.0 . . ?
C1T C6T H6T 120.0 . . ?
C15A O1A C5B 117.26(13) . . ?
C14A O2A C3A 112.80(14) . . ?
C21A O3A C22A 121.04(19) . . ?
C15A N1A C16A 116.56(19) . . ?
C14A N2A C17A 116.6(2) . . ?
C6A C1A C2A 123.56(18) . . ?
C6A C1A H1A 118.2 . . ?
C2A C1A H1A 118.2 . . ?
C3A C2A C1A 116.33(17) . . ?
C3A C2A C7A 122.07(17) . . ?
C1A C2A C7A 121.57(17) . . ?
C4A C3A C2A 122.48(18) . . ?
C4A C3A O2A 118.15(18) . . ?
C2A C3A O2A 119.34(17) . . ?
C3A C4A C5A 118.55(19) . . ?
C3A C4A H4A 120.7 . . ?
C5A C4A H4A 120.7 . . ?
C4A C5A C6A 122.48(18) . . ?
C4A C5A O1D 117.72(18) . . ?
C6A C5A O1D 119.79(17) . . ?
C5A C6A C1A 116.57(17) . . ?
C5A C6A C7D 122.36(17) . . ?
C1A C6A C7D 121.07(18) . . ?
C6B C7A C2A 109.67(14) . . ?
C6B C7A C8A 114.11(17) . . ?
C2A C7A C8A 113.04(15) . . ?
C6B C7A H7A 106.5 . . ?
C2A C7A H7A 106.5 . . ?
C8A C7A H7A 106.5 . . ?
C9A C8A C7A 111.03(19) . . ?
C9A C8A H8A1 109.4 . . ?
C7A C8A H8A1 109.4 . . ?
C9A C8A H8A2 109.4 . . ?
C7A C8A H8A2 109.4 . . ?
H8A1 C8A H8A2 108.0 . . ?
C10A C9A C8A 114.6(2) . . ?
C10A C9A H9A1 108.6 . . ?
C8A C9A H9A1 108.6 . . ?
C10A C9A H9A2 108.6 . . ?
C8A C9A H9A2 108.6 . . ?
H9A1 C9A H9A2 107.6 . . ?
C11A C10A C9A 113.2(3) . . ?
C11A C10A H10A 108.9 . . ?
C9A C10A H10A 108.9 . . ?
C11A C10A H10B 108.9 . . ?
C9A C10A H10B 108.9 . . ?
H10A C10A H10B 107.7 . . ?
C12A C11A C10A 113.1(3) . . ?
C12A C11A H11A 109.0 . . ?
C10A C11A H11A 109.0 . . ?
C12A C11A H11B 109.0 . . ?
C10A C11A H11B 109.0 . . ?
H11A C11A H11B 107.8 . . ?
C11A C12A C13A 114.6(3) . . ?
C11A C12A H12A 108.6 . . ?
C13A C12A H12A 108.6 . . ?
C11A C12A H12B 108.6 . . ?
C13A C12A H12B 108.6 . . ?
H12A C12A H12B 107.6 . . ?
C12A C13A H13A 109.5 . . ?
C12A C13A H13B 109.5 . . ?
H13A C13A H13B 109.5 . . ?
C12A C13A H13C 109.5 . . ?
H13A C13A H13C 109.5 . . ?
H13B C13A H13C 109.5 . . ?
N2A C14A O2A 120.0(2) . . ?
N2A C14A C15A 122.4(2) . . ?
O2A C14A C15A 117.55(18) . . ?
N1A C15A O1A 120.14(18) . . ?
N1A C15A C14A 122.82(19) . . ?
O1A C15A C14A 117.00(17) . . ?
N1A C16A C17A 120.7(2) . . ?
N1A C16A C21A 120.3(2) . . ?
C17A C16A C21A 119.0(2) . . ?
N2A C17A C18A 119.0(3) . . ?
N2A C17A C16A 120.7(2) . . ?
C18A C17A C16A 120.2(3) . . ?
C19A C18A C17A 118.6(3) . . ?
C19A C18A H18A 120.7 . . ?
C17A C18A H18A 120.7 . . ?
C18A C19A C20A 121.9(3) . . ?
C18A C19A H19A 119.0 . . ?
C20A C19A H19A 119.0 . . ?
C21A C20A C19A 121.0(3) . . ?
C21A C20A H20A 119.5 . . ?
C19A C20A H20A 119.5 . . ?
O3A C21A C20A 117.7(2) . . ?
O3A C21A C16A 122.9(2) . . ?
C20A C21A C16A 119.2(3) . . ?
O3A C22A O3B 104.97(17) . . ?
O3A C22A H22A 110.8 . . ?
O3B C22A H22A 110.8 . . ?
O3A C22A H22B 110.8 . . ?
O3B C22A H22B 110.8 . . ?
H22A C22A H22B 108.8 . . ?
C15B O1B C5C 113.82(13) . . ?
C14B O2B C3B 115.55(14) . . ?
C18B O3B C22A 118.14(19) . . ?
C15B N1B C16B 116.79(18) . . ?
C14B N2B C17B 116.06(18) . . ?
C6B C1B C2B 123.05(16) . . ?
C6B C1B H1B 118.5 . . ?
C2B C1B H1B 118.5 . . ?
C1B C2B C3B 116.48(17) . . ?
C1B C2B C7B 123.53(16) . . ?
C3B C2B C7B 119.96(17) . . ?
C4B C3B C2B 122.75(17) . . ?
C4B C3B O2B 119.38(15) . . ?
C2B C3B O2B 117.65(17) . . ?
C5B C4B C3B 118.20(16) . . ?
C5B C4B H4B 120.9 . . ?
C3B C4B H4B 120.9 . . ?
C4B C5B C6B 122.62(18) . . ?
C4B C5B O1A 119.19(15) . . ?
C6B C5B O1A 117.92(17) . . ?
C1B C6B C5B 116.89(17) . . ?
C1B C6B C7A 123.32(16) . . ?
C5B C6B C7A 119.77(17) . . ?
C2B C7B C6C 109.55(14) . . ?
C2B C7B C8B 112.60(17) . . ?
C6C C7B C8B 113.67(15) . . ?
C2B C7B H7B 106.9 . . ?
C6C C7B H7B 106.9 . . ?
C8B C7B H7B 106.9 . . ?
C9B C8B C7B 114.9(2) . . ?
C9B C8B H8B1 108.5 . . ?
C7B C8B H8B1 108.5 . . ?
C9B C8B H8B2 108.5 . . ?
C7B C8B H8B2 108.5 . . ?
H8B1 C8B H8B2 107.5 . . ?
C8B C9B C10G 128.6(5) . . ?
C8B C9B C10B 106.2(3) . . ?
C8B C9B H9B1 105.1 . . ?
C10G C9B H9B1 105.1 . . ?
C8B C9B H9B2 105.1 . . ?
C10G C9B H9B2 105.1 . . ?
H9B1 C9B H9B2 105.9 . . ?
C11B C10B C9B 115.6(5) . . ?
C11B C10B H10X 108.4 . . ?
C9B C10B H10X 108.4 . . ?
C11B C10B H10Y 108.4 . . ?
C9B C10B H10Y 108.4 . . ?
H10X C10B H10Y 107.5 . . ?
C10B C11B C12B 113.3(5) . . ?
C10B C11B H11X 108.9 . . ?
C12B C11B H11X 108.9 . . ?
C10B C11B H11Y 108.9 . . ?
C12B C11B H11Y 108.9 . . ?
H11X C11B H11Y 107.7 . . ?
C13B C12B C11B 108.8(6) . . ?
C13B C12B H12X 109.9 . . ?
C11B C12B H12X 109.9 . . ?
C13B C12B H12Y 109.9 . . ?
C11B C12B H12Y 109.9 . . ?
H12X C12B H12Y 108.3 . . ?
C12B C13B H13X 109.5 . . ?
C12B C13B H13Y 109.5 . . ?
H13X C13B H13Y 109.5 . . ?
C12B C13B H13Z 109.5 . . ?
H13X C13B H13Z 109.5 . . ?
H13Y C13B H13Z 109.5 . . ?
C11G C10G C9B 118.0(6) . . ?
C11G C10G H10M 107.8 . . ?
C9B C10G H10M 107.8 . . ?
C11G C10G H10N 107.8 . . ?
C9B C10G H10N 107.8 . . ?
H10M C10G H10N 107.1 . . ?
C10G C11G C12G 113.7(3) . . ?
C10G C11G H11M 108.8 . . ?
C12G C11G H11M 108.8 . . ?
C10G C11G H11N 108.8 . . ?
C12G C11G H11N 108.8 . . ?
H11M C11G H11N 107.7 . . ?
C13G C12G C11G 113.4(3) . . ?
C13G C12G H12M 108.9 . . ?
C11G C12G H12M 108.9 . . ?
C13G C12G H12N 108.9 . . ?
C11G C12G H12N 108.9 . . ?
H12M C12G H12N 107.7 . . ?
C12G C13G H13G 109.5 . . ?
C12G C13G H13H 109.5 . . ?
H13G C13G H13H 109.5 . . ?
C12G C13G H13I 109.5 . . ?
H13G C13G H13I 109.5 . . ?
H13H C13G H13I 109.5 . . ?
N2B C14B O2B 119.51(17) . . ?
N2B C14B C15B 123.07(17) . . ?
O2B C14B C15B 117.39(16) . . ?
N1B C15B O1B 120.04(17) . . ?
N1B C15B C14B 122.32(18) . . ?
O1B C15B C14B 117.63(16) . . ?
N1B C16B C17B 120.52(18) . . ?
N1B C16B C21B 119.5(2) . . ?
C17B C16B C21B 120.0(2) . . ?
N2B C17B C16B 121.20(19) . . ?
N2B C17B C18B 119.4(2) . . ?
C16B C17B C18B 119.4(2) . . ?
C19B C18B O3B 119.7(2) . . ?
C19B C18B C17B 119.2(2) . . ?
O3B C18B C17B 120.9(2) . . ?
C18B C19B C20B 120.8(2) . . ?
C18B C19B H19B 119.6 . . ?
C20B C19B H19B 119.6 . . ?
C21B C20B C19B 121.7(2) . . ?
C21B C20B H20B 119.1 . . ?
C19B C20B H20B 119.1 . . ?
C20B C21B C16B 118.9(3) . . ?
C20B C21B H21B 120.6 . . ?
C16B C21B H21B 120.6 . . ?
C15C O1C C5D 117.90(13) . . ?
C14C O2C C3C 112.03(13) . . ?
C21C O3C C22C 119.91(15) . . ?
C15C N1C C16C 116.46(17) . . ?
C14C N2C C17C 116.47(17) . . ?
C6C C1C C2C 124.02(17) . . ?
C6C C1C H1C 118.0 . . ?
C2C C1C H1C 118.0 . . ?
C3C C2C C1C 116.16(17) . . ?
C3C C2C C7C 123.34(16) . . ?
C1C C2C C7C 120.50(17) . . ?
C4C C3C C2C 122.18(16) . . ?
C4C C3C O2C 117.44(17) . . ?
C2C C3C O2C 120.38(17) . . ?
C5C C4C C3C 119.17(17) . . ?
C5C C4C H4C 120.4 . . ?
C3C C4C H4C 120.4 . . ?
C4C C5C C6C 121.95(17) . . ?
C4C C5C O1B 118.09(17) . . ?
C6C C5C O1B 119.96(16) . . ?
C5C C6C C1C 116.47(16) . . ?
C5C C6C C7B 122.26(16) . . ?
C1C C6C C7B 121.24(16) . . ?
C6D C7C C2C 110.07(14) . . ?
C6D C7C C8C 113.16(18) . . ?
C2C C7C C8C 111.82(15) . . ?
C6D C7C H7C 107.2 . . ?
C2C C7C H7C 107.2 . . ?
C8C C7C H7C 107.2 . . ?
C9F C8C C7C 117.3(2) . . ?
C9C C8C C7C 117.3(2) . . ?
C9F C8C H8C1 108.0 . . ?
C7C C8C H8C1 108.0 . . ?
C9F C8C H8C2 108.0 . . ?
C7C C8C H8C2 108.0 . . ?
H8C1 C8C H8C2 107.2 . . ?
C8C C9C C10C 108.0(3) . . ?
C8C C9C H9C1 110.1 . . ?
C10C C9C H9C1 110.1 . . ?
C8C C9C H9C2 110.1 . . ?
C10C C9C H9C2 110.1 . . ?
H9C1 C9C H9C2 108.4 . . ?
C11C C10C C9C 109.8(2) . . ?
C11C C10C H10P 109.7 . . ?
C9C C10C H10P 109.7 . . ?
C11C C10C H10Q 109.7 . . ?
C9C C10C H10Q 109.7 . . ?
H10P C10C H10Q 108.2 . . ?
C12C C11C C10C 108.9(3) . . ?
C12C C11C H11P 109.9 . . ?
C10C C11C H11P 109.9 . . ?
C12C C11C H11Q 109.9 . . ?
C10C C11C H11Q 109.9 . . ?
H11P C11C H11Q 108.3 . . ?
C13C C12C C11C 104.9(3) . . ?
C13C C12C H12P 110.8 . . ?
C11C C12C H12P 110.8 . . ?
C13C C12C H12Q 110.8 . . ?
C11C C12C H12Q 110.8 . . ?
H12P C12C H12Q 108.8 . . ?
C10F C9F C8C 138.3(3) . . ?
C10F C9F H9F1 102.5 . . ?
C8C C9F H9F1 102.5 . . ?
C10F C9F H9F2 102.5 . . ?
C8C C9F H9F2 102.5 . . ?
H9F1 C9F H9F2 104.9 . . ?
C9F C10F C11F 119.8(3) . . ?
C9F C10F H10E 107.4 . . ?
C11F C10F H10E 107.4 . . ?
C9F C10F H10F 107.4 . . ?
C11F C10F H10F 107.4 . . ?
H10E C10F H10F 106.9 . . ?
C12F C11F C10F 115.9(3) . . ?
C12F C11F H11E 108.3 . . ?
C10F C11F H11E 108.3 . . ?
C12F C11F H11F 108.3 . . ?
C10F C11F H11F 108.3 . . ?
H11E C11F H11F 107.4 . . ?
C13C C12F C11F 116.6(3) . . ?
C13C C12F H12E 108.1 . . ?
C11F C12F H12E 108.1 . . ?
C13C C12F H12F 108.1 . . ?
C11F C12F H12F 108.1 . . ?
H12E C12F H12F 107.3 . . ?
C12F C13C H13P 109.5 . . ?
C12F C13C H13Q 109.5 . . ?
H13P C13C H13Q 109.5 . . ?
C12F C13C H13L 109.5 . . ?
H13P C13C H13L 109.5 . . ?
H13Q C13C H13L 109.5 . . ?
N2C C14C O2C 119.76(17) . . ?
N2C C14C C15C 122.64(18) . . ?
O2C C14C C15C 117.60(18) . . ?
N1C C15C O1C 120.93(17) . . ?
N1C C15C C14C 122.72(18) . . ?
O1C C15C C14C 116.27(17) . . ?
N1C C16C C17C 121.06(18) . . ?
N1C C16C C21C 120.42(17) . . ?
C17C C16C C21C 118.48(18) . . ?
N2C C17C C18C 119.44(18) . . ?
N2C C17C C16C 120.47(18) . . ?
C18C C17C C16C 120.08(19) . . ?
C19C C18C C17C 119.7(2) . . ?
C19C C18C H18C 120.1 . . ?
C17C C18C H18C 120.1 . . ?
C18C C19C C20C 121.0(2) . . ?
C18C C19C H19C 119.5 . . ?
C20C C19C H19C 119.5 . . ?
C21C C20C C19C 120.6(2) . . ?
C21C C20C H20C 119.7 . . ?
C19C C20C H20C 119.7 . . ?
C20C C21C O3C 117.79(19) . . ?
C20C C21C C16C 120.10(19) . . ?
O3C C21C C16C 121.89(18) . . ?
O3D C22C O3C 102.88(16) . . ?
O3D C22C H22C 111.2 . . ?
O3C C22C H22C 111.2 . . ?
O3D C22C H22D 111.2 . . ?
O3C C22C H22D 111.2 . . ?
H22C C22C H22D 109.1 . . ?
C15D O1D C5A 110.98(13) . . ?
C14D O2D C3D 119.31(14) . . ?
C18D O3D C22C 122.03(17) . . ?
C15D N1D C16D 116.78(18) . . ?
C14D N2D C17D 116.38(17) . . ?
C2D C1D C6D 123.28(17) . . ?
C2D C1D H1D 118.4 . . ?
C6D C1D H1D 118.4 . . ?
C1D C2D C3D 116.68(17) . . ?
C1D C2D C7D 123.20(16) . . ?
C3D C2D C7D 120.12(18) . . ?
C4D C3D C2D 122.63(18) . . ?
C4D C3D O2D 119.56(16) . . ?
C2D C3D O2D 117.54(16) . . ?
C5D C4D C3D 118.23(17) . . ?
C5D C4D H4D 120.9 . . ?
C3D C4D H4D 120.9 . . ?
C4D C5D C6D 122.91(17) . . ?
C4D C5D O1C 119.62(16) . . ?
C6D C5D O1C 117.32(17) . . ?
C5D C6D C1D 116.24(17) . . ?
C5D C6D C7C 120.82(17) . . ?
C1D C6D C7C 122.94(17) . . ?
C6A C7D C2D 109.17(14) . . ?
C6A C7D C8D 111.74(15) . . ?
C2D C7D C8D 114.76(17) . . ?
C6A C7D H7D 106.9 . . ?
C2D C7D H7D 106.9 . . ?
C8D C7D H7D 106.9 . . ?
C9D C8D C7D 112.34(19) . . ?
C9D C8D H8D1 109.1 . . ?
C7D C8D H8D1 109.1 . . ?
C9D C8D H8D2 109.1 . . ?
C7D C8D H8D2 109.1 . . ?
H8D1 C8D H8D2 107.9 . . ?
C10D C9D C8D 116.2(2) . . ?
C10D C9D H9D1 108.2 . . ?
C8D C9D H9D1 108.2 . . ?
C10D C9D H9D2 108.2 . . ?
C8D C9D H9D2 108.2 . . ?
H9D1 C9D H9D2 107.4 . . ?
C9D C10D C11H 113.3(3) . . ?
C9D C10D C11D 113.3(3) . . ?
C9D C10D H10C 108.9 . . ?
C11H C10D H10C 108.9 . . ?
C9D C10D H10D 108.9 . . ?
C11H C10D H10D 108.9 . . ?
H10C C10D H10D 107.7 . . ?
C12D C11D C10D 117.4(4) . . ?
C12D C11D H11C 108.0 . . ?
C10D C11D H11C 108.0 . . ?
C12D C11D H11D 108.0 . . ?
C10D C11D H11D 108.0 . . ?
H11C C11D H11D 107.2 . . ?
C11D C12D C13D 114.7(5) . . ?
C11D C12D H12C 108.6 . . ?
C13D C12D H12C 108.6 . . ?
C11D C12D H12D 108.6 . . ?
C13D C12D H12D 108.6 . . ?
H12C C12D H12D 107.6 . . ?
C12D C13D H13D 109.5 . . ?
C12D C13D H13E 109.5 . . ?
H13D C13D H13E 109.5 . . ?
C12D C13D H13F 109.5 . . ?
H13D C13D H13F 109.5 . . ?
H13E C13D H13F 109.5 . . ?
C12H C11H C10D 116.1(3) . . ?
C12H C11H H11G 108.3 . . ?
C10D C11H H11G 108.3 . . ?
C12H C11H H11H 108.3 . . ?
C10D C11H H11H 108.3 . . ?
H11G C11H H11H 107.4 . . ?
C11H C12H C13H 112.3(4) . . ?
C11H C12H H12G 109.1 . . ?
C13H C12H H12G 109.1 . . ?
C11H C12H H12H 109.1 . . ?
C13H C12H H12H 109.1 . . ?
H12G C12H H12H 107.9 . . ?
C12H C13H H13J 109.5 . . ?
C12H C13H H13K 109.5 . . ?
H13J C13H H13K 109.5 . . ?
C12H C13H H13M 109.5 . . ?
H13J C13H H13M 109.5 . . ?
H13K C13H H13M 109.5 . . ?
N2D C14D O2D 121.15(18) . . ?
N2D C14D C15D 122.45(19) . . ?
O2D C14D C15D 116.30(16) . . ?
N1D C15D O1D 119.76(18) . . ?
N1D C15D C14D 122.90(18) . . ?
O1D C15D C14D 117.33(18) . . ?
N1D C16D C21D 119.1(2) . . ?
N1D C16D C17D 120.24(19) . . ?
C21D C16D C17D 120.6(2) . . ?
N2D C17D C16D 120.99(18) . . ?
N2D C17D C18D 120.64(19) . . ?
C16D C17D C18D 118.3(2) . . ?
O3D C18D C19D 117.5(2) . . ?
O3D C18D C17D 122.8(2) . . ?
C19D C18D C17D 119.5(2) . . ?
C18D C19D C20D 121.3(2) . . ?
C18D C19D H19D 119.4 . . ?
C20D C19D H19D 119.4 . . ?
C21D C20D C19D 120.8(2) . . ?
C21D C20D H20D 119.6 . . ?
C19D C20D H20D 119.6 . . ?
C20D C21D C16D 119.4(2) . . ?
C20D C21D H21D 120.3 . . ?
C16D C21D H21D 120.3 . . ?

loop_
_geom_bond_atom_site_label_1
_geom_bond_atom_site_label_2
_geom_bond_distance
_geom_bond_site_symmetry_2
_geom_bond_publ_flag
C1R C2R 1.376(4) . ?
C1R C6R 1.376(4) . ?
C1R H1R 0.9500 . ?
C2R C3R 1.359(5) . ?
C2R H2R 0.9500 . ?
C3R C4R 1.363(6) . ?
C3R H3R 0.9500 . ?
C4R C5R 1.394(5) . ?
C4R H4R 0.9500 . ?
C5R C6R 1.365(4) . ?
C5R H5R 0.9500 . ?
C6R H6R 0.9500 . ?
C1S C6S 1.372(4) . ?
C1S C2S 1.380(4) . ?
C1S H1S 0.9500 . ?
C2S C3S 1.370(4) . ?
C2S H2S 0.9500 . ?
C3S C4S 1.368(4) . ?
C3S H3S 0.9500 . ?
C4S C5S 1.384(4) . ?
C4S H4S 0.9500 . ?
C5S C6S 1.379(4) . ?
C5S H5S 0.9500 . ?
C6S H6S 0.9500 . ?
C1T C6T 1.352(6) . ?
C1T C2T 1.393(6) . ?
C1T H1T 0.9500 . ?
C2T C3T 1.379(5) . ?
C2T H2T 0.9500 . ?
C3T C4T 1.351(5) . ?
C3T H3T 0.9500 . ?
C4T C5T 1.367(5) . ?
C4T H4T 0.9500 . ?
C5T C6T 1.349(5) . ?
C5T H5T 0.9500 . ?
C6T H6T 0.9500 . ?
O1A C15A 1.377(2) . ?
O1A C5B 1.411(2) . ?
O2A C14A 1.380(3) . ?
O2A C3A 1.417(2) . ?
O3A C21A 1.373(3) . ?
O3A C22A 1.401(3) . ?
N1A C15A 1.298(3) . ?
N1A C16A 1.376(3) . ?
N2A C14A 1.297(3) . ?
N2A C17A 1.380(3) . ?
C1A C6A 1.401(3) . ?
C1A C2A 1.403(3) . ?
C1A H1A 0.9500 . ?
C2A C3A 1.397(3) . ?
C2A C7A 1.532(3) . ?
C3A C4A 1.385(3) . ?
C4A C5A 1.388(3) . ?
C4A H4A 0.9500 . ?
C5A C6A 1.391(3) . ?
C5A O1D 1.419(2) . ?
C6A C7D 1.537(3) . ?
C7A C6B 1.526(3) . ?
C7A C8A 1.539(3) . ?
C7A H7A 1.0000 . ?
C8A C9A 1.528(3) . ?
C8A H8A1 0.9900 . ?
C8A H8A2 0.9900 . ?
C9A C10A 1.525(3) . ?
C9A H9A1 0.9900 . ?
C9A H9A2 0.9900 . ?
C10A C11A 1.524(4) . ?
C10A H10A 0.9900 . ?
C10A H10B 0.9900 . ?
C11A C12A 1.494(4) . ?
C11A H11A 0.9900 . ?
C11A H11B 0.9900 . ?
C12A C13A 1.540(4) . ?
C12A H12A 0.9900 . ?
C12A H12B 0.9900 . ?
C13A H13A 0.9800 . ?
C13A H13B 0.9800 . ?
C13A H13C 0.9800 . ?
C14A C15A 1.431(3) . ?
C16A C17A 1.422(3) . ?
C16A C21A 1.426(3) . ?
C17A C18A 1.413(4) . ?
C18A C19A 1.376(5) . ?
C18A H18A 0.9500 . ?
C19A C20A 1.386(5) . ?
C19A H19A 0.9500 . ?
C20A C21A 1.377(4) . ?
C20A H20A 0.9500 . ?
C22A O3B 1.413(3) . ?
C22A H22A 0.9900 . ?
C22A H22B 0.9900 . ?
O1B C15B 1.385(2) . ?
O1B C5C 1.415(2) . ?
O2B C14B 1.374(2) . ?
O2B C3B 1.408(2) . ?
O3B C18B 1.383(3) . ?
N1B C15B 1.298(3) . ?
N1B C16B 1.378(3) . ?
N2B C14B 1.298(3) . ?
N2B C17B 1.378(3) . ?
C1B C6B 1.397(3) . ?
C1B C2B 1.402(3) . ?
C1B H1B 0.9500 . ?
C2B C3B 1.403(2) . ?
C2B C7B 1.525(3) . ?
C3B C4B 1.385(3) . ?
C4B C5B 1.380(3) . ?
C4B H4B 0.9500 . ?
C5B C6B 1.402(2) . ?
C7B C6C 1.536(2) . ?
C7B C8B 1.545(3) . ?
C7B H7B 1.0000 . ?
C8B C9B 1.490(4) . ?
C8B H8B1 0.9900 . ?
C8B H8B2 0.9900 . ?
C9B C10G 1.507(3) . ?
C9B C10B 1.559(6) . ?
C9B H9B1 0.9900 . ?
C9B H9B2 0.9900 . ?
C10B C11B 1.474(5) . ?
C10B H10X 0.9900 . ?
C10B H10Y 0.9900 . ?
C11B C12B 1.510(5) . ?
C11B H11X 0.9900 . ?
C11B H11Y 0.9900 . ?
C12B C13B 1.497(3) . ?
C12B H12X 0.9900 . ?
C12B H12Y 0.9900 . ?
C13B H13X 0.9800 . ?
C13B H13Y 0.9800 . ?
C13B H13Z 0.9800 . ?
C10G C11G 1.497(3) . ?
C10G H10M 0.9900 . ?
C10G H10N 0.9900 . ?
C11G C12G 1.499(3) . ?
C11G H11M 0.9900 . ?
C11G H11N 0.9900 . ?
C12G C13G 1.496(3) . ?
C12G H12M 0.9900 . ?
C12G H12N 0.9900 . ?
C13G H13G 0.9800 . ?
C13G H13H 0.9800 . ?
C13G H13I 0.9800 . ?
C14B C15B 1.429(3) . ?
C16B C17B 1.417(3) . ?
C16B C21B 1.419(3) . ?
C17B C18B 1.425(3) . ?
C18B C19B 1.372(4) . ?
C19B C20B 1.404(5) . ?
C19B H19B 0.9500 . ?
C20B C21B 1.364(4) . ?
C20B H20B 0.9500 . ?
C21B H21B 0.9500 . ?
O1C C15C 1.375(2) . ?
O1C C5D 1.411(2) . ?
O2C C14C 1.385(2) . ?
O2C C3C 1.418(2) . ?
O3C C21C 1.379(3) . ?
O3C C22C 1.419(2) . ?
N1C C15C 1.298(3) . ?
N1C C16C 1.377(3) . ?
N2C C14C 1.301(3) . ?
N2C C17C 1.384(3) . ?
C1C C6C 1.402(3) . ?
C1C C2C 1.405(2) . ?
C1C H1C 0.9500 . ?
C2C C3C 1.397(3) . ?
C2C C7C 1.538(3) . ?
C3C C4C 1.392(3) . ?
C4C C5C 1.387(3) . ?
C4C H4C 0.9500 . ?
C5C C6C 1.399(3) . ?
C7C C6D 1.534(3) . ?
C7C C8C 1.539(3) . ?
C7C H7C 1.0000 . ?
C8C C9F 1.494(4) . ?
C8C C9C 1.494(4) . ?
C8C H8C1 0.9900 . ?
C8C H8C2 0.9900 . ?
C9C C10C 1.546(3) . ?
C9C H9C1 0.9900 . ?
C9C H9C2 0.9900 . ?
C10C C11C 1.535(5) . ?
C10C H10P 0.9900 . ?
C10C H10Q 0.9900 . ?
C11C C12C 1.514(4) . ?
C11C H11P 0.9900 . ?
C11C H11Q 0.9900 . ?
C12C C13C 1.482(3) . ?
C12C H12P 0.9900 . ?
C12C H12Q 0.9900 . ?
C9F C10F 1.485(3) . ?
C9F H9F1 0.9900 . ?
C9F H9F2 0.9900 . ?
C10F C11F 1.488(3) . ?
C10F H10E 0.9900 . ?
C10F H10F 0.9900 . ?
C11F C12F 1.487(3) . ?
C11F H11E 0.9900 . ?
C11F H11F 0.9900 . ?
C12F C13C 1.482(3) . ?
C12F H12E 0.9900 . ?
C12F H12F 0.9900 . ?
C13C H13P 0.9800 . ?
C13C H13Q 0.9800 . ?
C13C H13L 0.9800 . ?
C14C C15C 1.431(3) . ?
C16C C17C 1.422(3) . ?
C16C C21C 1.427(3) . ?
C17C C18C 1.410(3) . ?
C18C C19C 1.370(3) . ?
C18C H18C 0.9500 . ?
C19C C20C 1.407(3) . ?
C19C H19C 0.9500 . ?
C20C C21C 1.370(3) . ?
C20C H20C 0.9500 . ?
C22C O3D 1.404(3) . ?
C22C H22C 0.9900 . ?
C22C H22D 0.9900 . ?
O1D C15D 1.383(2) . ?
O2D C14D 1.373(2) . ?
O2D C3D 1.405(2) . ?
O3D C18D 1.375(3) . ?
N1D C15D 1.290(3) . ?
N1D C16D 1.382(3) . ?
N2D C14D 1.297(2) . ?
N2D C17D 1.382(3) . ?
C1D C2D 1.399(3) . ?
C1D C6D 1.407(3) . ?
C1D H1D 0.9500 . ?
C2D C3D 1.400(3) . ?
C2D C7D 1.537(3) . ?
C3D C4D 1.385(3) . ?
C4D C5D 1.383(3) . ?
C4D H4D 0.9500 . ?
C5D C6D 1.401(3) . ?
C7D C8D 1.543(3) . ?
C7D H7D 1.0000 . ?
C8D C9D 1.537(3) . ?
C8D H8D1 0.9900 . ?
C8D H8D2 0.9900 . ?
C9D C10D 1.508(3) . ?
C9D H9D1 0.9900 . ?
C9D H9D2 0.9900 . ?
C10D C11H 1.530(4) . ?
C10D C11D 1.530(4) . ?
C10D H10C 0.9900 . ?
C10D H10D 0.9900 . ?
C11D C12D 1.493(7) . ?
C11D H11C 0.9900 . ?
C11D H11D 0.9900 . ?
C12D C13D 1.493(8) . ?
C12D H12C 0.9900 . ?
C12D H12D 0.9900 . ?
C13D H13D 0.9800 . ?
C13D H13E 0.9800 . ?
C13D H13F 0.9800 . ?
C11H C12H 1.512(5) . ?
C11H H11G 0.9900 . ?
C11H H11H 0.9900 . ?
C12H C13H 1.516(5) . ?
C12H H12G 0.9900 . ?
C12H H12H 0.9900 . ?
C13H H13J 0.9800 . ?
C13H H13K 0.9800 . ?
C13H H13M 0.9800 . ?
C14D C15D 1.435(3) . ?
C16D C21D 1.409(3) . ?
C16D C17D 1.423(3) . ?
C17D C18D 1.423(3) . ?
C18D C19D 1.378(3) . ?
C19D C20D 1.402(4) . ?
C19D H19D 0.9500 . ?
C20D C21D 1.367(4) . ?
C20D H20D 0.9500 . ?
C21D H21D 0.9500 . ?
